data_7007517
loop_
_publ_author_name
'Ekstr\"om, Jesper'
'Abrahamsson, Maria'
'Olson, Carol'
'Bergquist, Jonas'
'Kaynak, Filiz B.'
'Eriksson, Lars'
'Sun, Licheng'
'Becker, Hans-Christian'
'Akermark, Bj\"orn'
'Hammarstr\"om, Leif'
'Ott, Sascha'

_publ_section_title
;
 Bio-inspired, side-on attachment of a ruthenium photosensitizer to an
 iron hydrogenase active site model.
;
_journal_issue 38
_journal_name_full 'Dalton transactions (Cambridge, England : 2003)'
_journal_page_first 4599
_journal_page_last 4606
_journal_paper_doi 10.1039/b606659c
_journal_year 2006
_chemical_formula_moiety 'C31 H29 Fe2 O5 P S2 Si'
_chemical_formula_sum 'C31 H29 Fe2 O5 P S2 Si'
_chemical_formula_weight 716.42
_chemical_name_systematic
;
?
;
_space_group_IT_number 2
_symmetry_cell_setting triclinic
_symmetry_space_group_name_Hall '-P 1'
_symmetry_space_group_name_H-M 'P -1'
_atom_sites_solution_hydrogens geom
_atom_sites_solution_primary direct
_atom_sites_solution_secondary difmap
_audit_creation_method SHELXL-97
_cell_angle_alpha 90.09(5)
_cell_angle_beta 92.35(7)
_cell_angle_gamma 90.09(6)
_cell_formula_units_Z 2
_cell_length_a 13.001(13)
_cell_length_b 8.539(5)
_cell_length_c 14.994(10)
_cell_measurement_reflns_used 16952
_cell_measurement_temperature 293(2)
_cell_measurement_theta_max 31.76
_cell_measurement_theta_min 4.24
_cell_volume 1663(2)
_computing_cell_refinement 'CrysAlis RED(Oxford Diffraction, 2003)'
_computing_data_collection 'CrysAlis CCD(Oxford Diffraction, 2003)'
_computing_data_reduction 'CrysAlis RED(Oxford Diffraction, 2003)'
_computing_molecular_graphics 'Diamond (Bergerhoff, 1999)'
_computing_publication_material 'SHELXL-97 (Sheldrick, 1997)'
_computing_structure_refinement 'SHELXL-97 (Sheldrick, 1997)'
_computing_structure_solution 'SHELXS-97 (Sheldrick, 1990)'
_diffrn_ambient_temperature 293(2)
_diffrn_detector_area_resol_mean 12
_diffrn_measured_fraction_theta_full 0.681
_diffrn_measured_fraction_theta_max 0.681
_diffrn_measurement_device_type 'Xcalibur-3 kappa-diffractometer with Sapphire-III CCD'
_diffrn_measurement_method '\w scans at different \f'
_diffrn_radiation_monochromator graphite
_diffrn_radiation_source 'fine-focus sealed tube'
_diffrn_radiation_type MoK\a
_diffrn_radiation_wavelength 0.71073
_diffrn_reflns_av_R_equivalents 0.0930
_diffrn_reflns_av_sigmaI/netI 0.1808
_diffrn_reflns_limit_h_max 13
_diffrn_reflns_limit_h_min -19
_diffrn_reflns_limit_k_max 10
_diffrn_reflns_limit_k_min -11
_diffrn_reflns_limit_l_max 22
_diffrn_reflns_limit_l_min -22
_diffrn_reflns_number 16952
_diffrn_reflns_theta_full 31.76
_diffrn_reflns_theta_max 31.76
_diffrn_reflns_theta_min 4.24
_diffrn_standards_number 0
_exptl_absorpt_coefficient_mu 1.118
_exptl_absorpt_correction_T_max 0.99
_exptl_absorpt_correction_T_min 0.72
_exptl_absorpt_process_details 'X-RED (Stoe, 1997)'
_exptl_crystal_colour red
_exptl_crystal_density_diffrn 1.431
_exptl_crystal_density_method 'not measured'
_exptl_crystal_description prism
_exptl_crystal_F_000 736
_exptl_crystal_size_max 0.28
_exptl_crystal_size_mid 0.20
_exptl_crystal_size_min 0.02
_refine_diff_density_max 0.870
_refine_diff_density_min -0.560
_refine_diff_density_rms 0.111
_refine_ls_extinction_method none
_refine_ls_goodness_of_fit_ref 0.935
_refine_ls_hydrogen_treatment constr
_refine_ls_matrix_type full
_refine_ls_number_parameters 344
_refine_ls_number_reflns 7707
_refine_ls_number_restraints 131
_refine_ls_restrained_S_all 0.931
_refine_ls_R_factor_all 0.2356
_refine_ls_R_factor_gt 0.1015
_refine_ls_shift/su_max 0.001
_refine_ls_shift/su_mean 0.000
_refine_ls_structure_factor_coef Fsqd
_refine_ls_weighting_details 'calc w=1/[\s^2^(Fo^2^)+(0.1719P)^2^] where P=(Fo^2^+2Fc^2^)/3'
_refine_ls_weighting_scheme calc
_refine_ls_wR_factor_gt 0.2732
_refine_ls_wR_factor_ref 0.3295
_reflns_number_gt 2716
_reflns_number_total 7707
_reflns_threshold_expression I>2\s(I)
_cod_data_source_file b606659c.txt
_cod_data_source_block j2b2r2
_cod_database_code 7007517

loop_
_symmetry_equiv_pos_as_xyz
'x, y, z'
'-x, -y, -z'

loop_
_atom_site_label
_atom_site_type_symbol
_atom_site_fract_x
_atom_site_fract_y
_atom_site_fract_z
_atom_site_U_iso_or_equiv
_atom_site_adp_type
_atom_site_occupancy
_atom_site_symmetry_multiplicity
_atom_site_calc_flag
_atom_site_refinement_flags
_atom_site_disorder_assembly
_atom_site_disorder_group
Fe1 Fe -0.21453(12) -0.0660(2) 0.10706(11) 0.0628(5) Uani 1 1 d U . .
Fe2 Fe -0.22668(14) -0.2597(2) -0.02006(11) 0.0726(6) Uani 1 1 d U . .
S1 S -0.2055(2) -0.3282(4) 0.1236(2) 0.0714(9) Uani 1 1 d U . .
S2 S -0.3607(2) -0.1194(4) 0.0262(2) 0.0771(10) Uani 1 1 d U . .
P1 P -0.2390(2) 0.0263(4) 0.2439(2) 0.0654(9) Uani 1 1 d U . .
C1 C -0.2928(13) -0.4308(19) -0.0642(10) 0.096(4) Uani 1 1 d U . .
O1 O -0.3322(11) -0.5306(15) -0.0946(8) 0.135(5) Uani 1 1 d U . .
C2 C -0.2233(10) -0.135(2) -0.1143(9) 0.091(4) Uani 1 1 d U . .
O2 O -0.2289(10) -0.0615(19) -0.1755(8) 0.137(5) Uani 1 1 d U . .
C3 C -0.0954(12) -0.305(2) -0.0361(9) 0.091(4) Uani 1 1 d U . .
O3 O -0.0083(9) -0.3371(18) -0.0410(8) 0.128(4) Uani 1 1 d U . .
C4 C -0.2207(10) 0.1150(16) 0.0523(8) 0.072(3) Uani 1 1 d U . .
O4 O -0.2241(10) 0.2305(13) 0.0144(8) 0.118(4) Uani 1 1 d U . .
C5 C -0.0777(9) -0.0570(18) 0.1151(8) 0.073(3) Uani 1 1 d U . .
O5 O 0.0083(7) -0.0586(14) 0.1184(7) 0.101(3) Uani 1 1 d U . .
C11 C -0.3189(10) -0.416(2) 0.1658(10) 0.098(4) Uani 1 1 d U . .
H11A H -0.3313 -0.5129 0.1335 0.118 Uiso 1 1 calc R . .
H11B H -0.3038 -0.4432 0.2277 0.118 Uiso 1 1 calc R . .
C12 C -0.4167(11) -0.325(3) 0.1620(12) 0.129(7) Uani 1 1 d U . .
H12A H -0.4704 -0.3934 0.1826 0.155 Uiso 1 1 calc R . .
H12B H -0.4090 -0.2406 0.2052 0.155 Uiso 1 1 calc R . .
C13 C -0.4542(10) -0.257(2) 0.0795(9) 0.092(4) Uani 1 1 d U . .
H13A H -0.5170 -0.2000 0.0903 0.110 Uiso 1 1 calc R . .
H13B H -0.4714 -0.3406 0.0377 0.110 Uiso 1 1 calc R . .
C21 C -0.2481(6) -0.1245(9) 0.3298(5) 0.064(3) Uani 1 1 d GU . .
C22 C -0.1682(5) -0.2323(10) 0.3379(5) 0.073(3) Uani 1 1 d GU . .
H22 H -0.1118 -0.2235 0.3021 0.087 Uiso 1 1 calc R . .
C23 C -0.1728(6) -0.3533(9) 0.3995(6) 0.083(4) Uani 1 1 d GU . .
H23 H -0.1194 -0.4254 0.4049 0.100 Uiso 1 1 calc R . .
C24 C -0.2571(7) -0.3665(9) 0.4530(5) 0.080(3) Uani 1 1 d GU . .
C25 C -0.3370(5) -0.2588(11) 0.4449(5) 0.090(4) Uani 1 1 d GU . .
H25 H -0.3934 -0.2676 0.4807 0.108 Uiso 1 1 calc R . .
C26 C -0.3324(5) -0.1378(10) 0.3833(6) 0.085(4) Uani 1 1 d GU . .
H26 H -0.3858 -0.0657 0.3779 0.101 Uiso 1 1 calc R . .
C27 C -0.2584(11) -0.4954(19) 0.5186(9) 0.086(4) Uani 1 1 d U . .
C28 C -0.2664(14) -0.5981(19) 0.5696(10) 0.097(5) Uani 1 1 d U . .
Si1 Si -0.2559(3) -0.7613(6) 0.6481(3) 0.0831(11) Uani 1 1 d U . .
C51 C -0.185(3) -0.701(3) 0.7462(19) 0.31(2) Uani 1 1 d U . .
H51A H -0.2193 -0.6155 0.7735 0.465 Uiso 1 1 calc R . .
H51B H -0.1170 -0.6687 0.7307 0.465 Uiso 1 1 calc R . .
H51C H -0.1793 -0.7872 0.7873 0.465 Uiso 1 1 calc R . .
C52 C -0.183(4) -0.921(4) 0.599(2) 0.34(2) Uani 1 1 d U . .
H52A H -0.2200 -0.9594 0.5465 0.515 Uiso 1 1 calc R . .
H52B H -0.1743 -1.0041 0.6414 0.515 Uiso 1 1 calc R . .
H52C H -0.1169 -0.8828 0.5828 0.515 Uiso 1 1 calc R . .
C53 C -0.3811(17) -0.816(5) 0.675(2) 0.33(2) Uani 1 1 d U . .
H53A H -0.4191 -0.8490 0.6222 0.496 Uiso 1 1 calc R . .
H53B H -0.4151 -0.7288 0.7014 0.496 Uiso 1 1 calc R . .
H53C H -0.3776 -0.9014 0.7171 0.496 Uiso 1 1 calc R . .
C31 C -0.3497(5) 0.1514(10) 0.2642(5) 0.073(3) Uani 1 1 d GU . .
C32 C -0.3524(5) 0.2416(12) 0.3413(5) 0.080(3) Uani 1 1 d GU . .
H32 H -0.2962 0.2426 0.3817 0.097 Uiso 1 1 calc . . .
C33 C -0.4390(7) 0.3305(11) 0.3580(5) 0.092(4) Uani 1 1 d GU . .
H33 H -0.4408 0.3908 0.4095 0.110 Uiso 1 1 calc R . .
C34 C -0.5230(5) 0.3290(11) 0.2975(7) 0.086(3) Uani 1 1 d GU . .
H34 H -0.5810 0.3884 0.3087 0.103 Uiso 1 1 calc R . .
C35 C -0.5203(5) 0.2387(12) 0.2204(6) 0.097(4) Uani 1 1 d GU . .
H35 H -0.5765 0.2378 0.1800 0.117 Uiso 1 1 calc R . .
C36 C -0.4337(6) 0.1499(11) 0.2038(5) 0.072(3) Uani 1 1 d GU . .
H36 H -0.4319 0.0895 0.1522 0.086 Uiso 1 1 calc R . .
C41 C -0.1339(6) 0.1475(10) 0.2871(6) 0.071(3) Uani 1 1 d GU . .
C42 C -0.1038(7) 0.2728(11) 0.2351(5) 0.087(4) Uani 1 1 d GU . .
H42 H -0.1372 0.2916 0.1802 0.105 Uiso 1 1 calc R . .
C43 C -0.0238(8) 0.3700(11) 0.2653(7) 0.104(5) Uani 1 1 d GU . .
H43 H -0.0037 0.4539 0.2305 0.125 Uiso 1 1 calc R . .
C44 C 0.0261(7) 0.3419(13) 0.3475(7) 0.108(5) Uani 1 1 d GU . .
H44 H 0.0796 0.4070 0.3676 0.129 Uiso 1 1 calc R . .
C45 C -0.0040(8) 0.2166(14) 0.3995(6) 0.124(6) Uani 1 1 d GU . .
H45 H 0.0294 0.1978 0.4544 0.148 Uiso 1 1 calc R . .
C46 C -0.0840(7) 0.1194(11) 0.3693(6) 0.094(5) Uani 1 1 d GU . .
H46 H -0.1041 0.0356 0.4041 0.113 Uiso 1 1 calc R . .

loop_
_atom_site_aniso_label
_atom_site_aniso_U_11
_atom_site_aniso_U_22
_atom_site_aniso_U_33
_atom_site_aniso_U_23
_atom_site_aniso_U_13
_atom_site_aniso_U_12
Fe1 0.0636(9) 0.0609(11) 0.0632(9) 0.0069(9) -0.0058(7) -0.0151(10)
Fe2 0.0803(11) 0.0708(14) 0.0658(10) 0.0076(10) -0.0091(8) -0.0164(12)
S1 0.0757(18) 0.064(2) 0.0741(19) 0.0184(17) -0.0036(14) -0.0096(19)
S2 0.0687(17) 0.073(2) 0.088(2) 0.0142(17) -0.0186(14) -0.0148(17)
P1 0.0553(15) 0.073(2) 0.0669(17) 0.0100(15) -0.0081(12) -0.0076(16)
C1 0.127(10) 0.053(7) 0.104(9) 0.006(6) -0.041(8) 0.004(7)
O1 0.187(12) 0.098(9) 0.115(9) 0.021(7) -0.035(8) -0.066(9)
C2 0.071(7) 0.121(12) 0.078(6) 0.037(7) -0.015(5) -0.020(7)
O2 0.147(9) 0.165(13) 0.097(8) 0.050(8) -0.020(7) -0.048(10)
C3 0.088(6) 0.112(12) 0.073(7) 0.014(7) -0.001(5) 0.010(7)
O3 0.105(7) 0.138(11) 0.143(10) 0.033(9) 0.035(7) 0.044(8)
C4 0.095(8) 0.059(5) 0.059(6) 0.019(5) -0.007(6) -0.011(6)
O4 0.155(10) 0.071(7) 0.125(8) 0.033(6) -0.038(7) -0.007(8)
C5 0.053(4) 0.080(9) 0.087(8) 0.001(7) 0.008(4) -0.009(6)
O5 0.065(4) 0.108(9) 0.132(8) -0.008(7) 0.021(5) -0.018(6)
C11 0.089(7) 0.101(10) 0.105(9) 0.015(9) 0.017(7) -0.038(7)
C12 0.078(7) 0.149(17) 0.160(14) 0.073(13) 0.005(8) -0.030(9)
C13 0.072(6) 0.115(12) 0.089(8) -0.007(8) 0.005(5) -0.037(7)
C21 0.068(6) 0.052(6) 0.070(6) 0.002(5) 0.000(5) 0.003(5)
C22 0.069(6) 0.077(9) 0.072(7) 0.013(6) -0.001(5) 0.014(6)
C23 0.091(8) 0.071(9) 0.087(9) 0.019(7) -0.011(5) 0.033(7)
C24 0.077(7) 0.066(8) 0.095(9) 0.012(6) -0.010(6) -0.020(6)
C25 0.072(7) 0.088(10) 0.109(10) 0.022(8) -0.001(6) -0.003(6)
C26 0.057(6) 0.087(10) 0.111(10) 0.024(7) 0.014(5) -0.008(6)
C27 0.101(9) 0.079(9) 0.077(8) 0.009(6) -0.011(7) 0.000(8)
C28 0.136(12) 0.077(9) 0.077(8) 0.008(6) -0.010(8) -0.018(9)
Si1 0.087(2) 0.075(3) 0.088(2) 0.018(2) 0.0035(18) 0.002(2)
C51 0.57(5) 0.15(2) 0.19(2) 0.094(15) -0.21(3) -0.13(3)
C52 0.60(5) 0.26(3) 0.19(2) 0.097(18) 0.19(3) 0.30(4)
C53 0.095(11) 0.39(5) 0.51(5) 0.35(4) 0.045(16) 0.018(17)
C31 0.061(5) 0.084(9) 0.074(6) 0.021(5) -0.005(5) 0.005(5)
C32 0.068(6) 0.074(10) 0.098(8) 0.006(6) -0.004(6) 0.000(6)
C33 0.094(8) 0.065(10) 0.114(10) 0.002(8) -0.007(6) 0.007(7)
C34 0.068(7) 0.062(9) 0.129(10) 0.031(7) 0.010(6) 0.010(7)
C35 0.083(8) 0.092(12) 0.114(10) 0.026(7) -0.030(7) 0.028(8)
C36 0.075(6) 0.049(8) 0.090(7) 0.014(6) -0.024(5) 0.010(6)
C41 0.064(6) 0.056(7) 0.091(7) 0.000(5) -0.016(5) -0.007(6)
C42 0.092(8) 0.078(10) 0.090(8) -0.001(7) -0.011(6) -0.017(7)
C43 0.113(11) 0.109(13) 0.091(9) -0.015(8) 0.025(7) -0.058(9)
C44 0.085(9) 0.088(11) 0.148(12) -0.028(9) -0.028(9) -0.012(9)
C45 0.122(12) 0.121(15) 0.124(12) 0.001(9) -0.049(10) -0.026(11)
C46 0.073(8) 0.106(12) 0.101(9) 0.004(8) -0.035(7) -0.003(7)

loop_
_atom_type_symbol
_atom_type_description
_atom_type_scat_dispersion_real
_atom_type_scat_dispersion_imag
_atom_type_scat_source
C C 0.0033 0.0016 'International Tables Vol C Tables 4.2.6.8 and 6.1.1.4'
H H 0.0000 0.0000 'International Tables Vol C Tables 4.2.6.8 and 6.1.1.4'
Fe Fe 0.3463 0.8444 'International Tables Vol C Tables 4.2.6.8 and 6.1.1.4'
O O 0.0106 0.0060 'International Tables Vol C Tables 4.2.6.8 and 6.1.1.4'
P P 0.1023 0.0942 'International Tables Vol C Tables 4.2.6.8 and 6.1.1.4'
S S 0.1246 0.1234 'International Tables Vol C Tables 4.2.6.8 and 6.1.1.4'
Si Si 0.0817 0.0704 'International Tables Vol C Tables 4.2.6.8 and 6.1.1.4'

loop_
_geom_angle_atom_site_label_1
_geom_angle_atom_site_label_2
_geom_angle_atom_site_label_3
_geom_angle
_geom_angle_site_symmetry_1
_geom_angle_site_symmetry_3
_geom_angle_publ_flag
C4 Fe1 C5 91.3(6) . . ?
C4 Fe1 P1 96.6(5) . . ?
C5 Fe1 P1 95.9(4) . . ?
C4 Fe1 S1 158.4(4) . . ?
C5 Fe1 S1 89.2(5) . . ?
P1 Fe1 S1 104.89(15) . . ?
C4 Fe1 S2 84.4(4) . . ?
C5 Fe1 S2 149.5(4) . . ?
P1 Fe1 S2 114.52(16) . . ?
S1 Fe1 S2 84.26(15) . . ?
C4 Fe1 Fe2 102.9(4) . . ?
C5 Fe1 Fe2 96.3(5) . . ?
P1 Fe1 Fe2 156.70(12) . . ?
S1 Fe1 Fe2 55.59(11) . . ?
S2 Fe1 Fe2 55.81(13) . . ?
C2 Fe2 C3 88.2(7) . . ?
C2 Fe2 C1 102.8(7) . . ?
C3 Fe2 C1 102.7(8) . . ?
C2 Fe2 S1 156.7(6) . . ?
C3 Fe2 S1 89.5(4) . . ?
C1 Fe2 S1 100.3(5) . . ?
C2 Fe2 S2 88.2(6) . . ?
C3 Fe2 S2 156.8(6) . . ?
C1 Fe2 S2 100.4(6) . . ?
S1 Fe2 S2 84.81(16) . . ?
C2 Fe2 Fe1 101.8(6) . . ?
C3 Fe2 Fe1 102.4(5) . . ?
C1 Fe2 Fe1 145.1(6) . . ?
S1 Fe2 Fe1 56.17(12) . . ?
S2 Fe2 Fe1 56.13(11) . . ?
C11 S1 Fe2 112.2(5) . . ?
C11 S1 Fe1 114.4(6) . . ?
Fe2 S1 Fe1 68.24(12) . . ?
C13 S2 Fe2 108.6(6) . . ?
C13 S2 Fe1 116.0(4) . . ?
Fe2 S2 Fe1 68.06(13) . . ?
C41 P1 C31 101.2(5) . . ?
C41 P1 C21 102.7(4) . . ?
C31 P1 C21 102.8(4) . . ?
C41 P1 Fe1 113.3(4) . . ?
C31 P1 Fe1 120.1(3) . . ?
C21 P1 Fe1 114.5(3) . . ?
O1 C1 Fe2 176.7(15) . . ?
O2 C2 Fe2 174.2(12) . . ?
O3 C3 Fe2 175.7(12) . . ?
O4 C4 Fe1 178.0(14) . . ?
O5 C5 Fe1 176.5(15) . . ?
C12 C11 S1 118.9(12) . . ?
C13 C12 C11 120.3(16) . . ?
C12 C13 S2 114.6(9) . . ?
C22 C21 C26 120.0 . . ?
C22 C21 P1 117.4(5) . . ?
C26 C21 P1 122.6(4) . . ?
C23 C22 C21 120.0 . . ?
C22 C23 C24 120.0 . . ?
C25 C24 C23 120.0 . . ?
C25 C24 C27 121.6(9) . . ?
C23 C24 C27 118.4(9) . . ?
C26 C25 C24 120.0 . . ?
C25 C26 C21 120.0 . . ?
C28 C27 C24 175.5(16) . . ?
C27 C28 Si1 170.6(17) . . ?
C53 Si1 C51 110(2) . . ?
C53 Si1 C28 107.9(11) . . ?
C51 Si1 C28 109.7(9) . . ?
C53 Si1 C52 113(2) . . ?
C51 Si1 C52 107(2) . . ?
C28 Si1 C52 109.6(10) . . ?
C32 C31 C36 120.0 . . ?
C32 C31 P1 120.6(5) . . ?
C36 C31 P1 119.4(5) . . ?
C33 C32 C31 120.0 . . ?
C32 C33 C34 120.0 . . ?
C35 C34 C33 120.0 . . ?
C34 C35 C36 120.0 . . ?
C35 C36 C31 120.0 . . ?
C42 C41 C46 120.0 . . ?
C42 C41 P1 117.6(5) . . ?
C46 C41 P1 122.4(5) . . ?
C41 C42 C43 120.0 . . ?
C42 C43 C44 120.0 . . ?
C45 C44 C43 120.0 . . ?
C44 C45 C46 120.0 . . ?
C45 C46 C41 120.0 . . ?

loop_
_geom_bond_atom_site_label_1
_geom_bond_atom_site_label_2
_geom_bond_distance
_geom_bond_site_symmetry_2
_geom_bond_publ_flag
Fe1 C4 1.752(13) . ?
Fe1 C5 1.780(11) . ?
Fe1 P1 2.232(4) . ?
Fe1 S1 2.255(4) . ?
Fe1 S2 2.257(4) . ?
Fe1 Fe2 2.521(3) . ?
Fe2 C2 1.775(14) . ?
Fe2 C3 1.776(16) . ?
Fe2 C1 1.805(17) . ?
Fe2 S1 2.240(4) . ?
Fe2 S2 2.248(5) . ?
S1 C11 1.791(13) . ?
S2 C13 1.889(14) . ?
P1 C41 1.811(7) . ?
P1 C31 1.828(7) . ?
P1 C21 1.830(7) . ?
C1 O1 1.083(17) . ?
C2 O2 1.110(16) . ?
C3 O3 1.172(16) . ?
C4 O4 1.139(15) . ?
C5 O5 1.117(13) . ?
C11 C12 1.49(2) . ?
C12 C13 1.43(2) . ?
C21 C22 1.3900 . ?
C21 C26 1.3900 . ?
C22 C23 1.3900 . ?
C23 C24 1.3900 . ?
C24 C25 1.3900 . ?
C24 C27 1.477(16) . ?
C25 C26 1.3900 . ?
C27 C28 1.172(19) . ?
C28 Si1 1.827(16) . ?
Si1 C53 1.76(2) . ?
Si1 C51 1.78(2) . ?
Si1 C52 1.83(3) . ?
C31 C32 1.3900 . ?
C31 C36 1.3900 . ?
C32 C33 1.3900 . ?
C33 C34 1.3900 . ?
C34 C35 1.3900 . ?
C35 C36 1.3900 . ?
C41 C42 1.3900 . ?
C41 C46 1.3900 . ?
C42 C43 1.3900 . ?
C43 C44 1.3900 . ?
C44 C45 1.3900 . ?
C45 C46 1.3900 . ?
